data_4120390
loop_
_publ_author_name
'M. Alexander D\"ufert'
'Kelvin L. Billingsley'
'Stephen L. Buchwald'

_publ_section_title
;
 Suzuki-Miyaura Cross-Coupling of Unprotected, Nitrogen-Rich Heterocycles:
 Substrate Scope and Mechanistic Investigation
;
_journal_name_full 'Journal of the American Chemical Society'
_journal_page_first 12877
_journal_page_last 12885
_journal_paper_doi 10.1021/ja4064469
_journal_volume 135
_journal_year 2013
_chemical_formula_sum 'C65 H84 Cl2 O6 P2 Pd2'
_chemical_formula_weight 1306.96
_chemical_name_systematic
; 
 ? 
;
_space_group_IT_number 14
_symmetry_cell_setting monoclinic
_symmetry_space_group_name_Hall '-P 2yn'
_symmetry_space_group_name_H-M 'P 1 21/n 1'
_atom_sites_solution_hydrogens geom
_atom_sites_solution_primary direct
_atom_sites_solution_secondary difmap
_audit_creation_method SHELXL-97
_cell_angle_alpha 90.00
_cell_angle_beta 94.0070(10)
_cell_angle_gamma 90.00
_cell_formula_units_Z 4
_cell_length_a 21.2344(15)
_cell_length_b 12.7861(9)
_cell_length_c 22.3397(15)
_cell_measurement_reflns_used 9976
_cell_measurement_temperature 100(2)
_cell_measurement_theta_max 31.58
_cell_measurement_theta_min 2.66
_cell_volume 6050.5(7)
_computing_cell_refinement 'SAINT 7.46A (Bruker-AXS, 2011)'
_computing_data_collection 'APEX2 v2011.4.0 (Bruker-AXS, 2011)'
_computing_data_reduction 'SAINT 7.46A (Bruker-AXS, 2011)'
_computing_molecular_graphics 'Bruker SHELXTL'
_computing_publication_material 'Bruker SHELXTL'
_computing_structure_refinement 'SHELXL-97 (Sheldrick, 2008)'
_computing_structure_solution 'SHELXS-97 (Sheldrick, 2008)'
_diffrn_ambient_temperature 100(2)
_diffrn_detector_area_resol_mean 8.3
_diffrn_measured_fraction_theta_full 0.999
_diffrn_measured_fraction_theta_max 0.999
_diffrn_measurement_device_type 'Bruker Smart APEX2 CCD'
_diffrn_measurement_method '\f and \w scans'
_diffrn_radiation_monochromator 'Incoatech ImuS multilayer optics'
_diffrn_radiation_source 'ImuS micro-focus sealed tube'
_diffrn_radiation_type MoK\a
_diffrn_radiation_wavelength 0.71073
_diffrn_reflns_av_R_equivalents 0.0380
_diffrn_reflns_av_sigmaI/netI 0.0125
_diffrn_reflns_limit_h_max 30
_diffrn_reflns_limit_h_min -31
_diffrn_reflns_limit_k_max 18
_diffrn_reflns_limit_k_min -18
_diffrn_reflns_limit_l_max 32
_diffrn_reflns_limit_l_min -32
_diffrn_reflns_number 455482
_diffrn_reflns_theta_full 31.61
_diffrn_reflns_theta_max 31.61
_diffrn_reflns_theta_min 1.28
_exptl_absorpt_coefficient_mu 0.786
_exptl_absorpt_correction_T_max 0.9116
_exptl_absorpt_correction_T_min 0.8277
_exptl_absorpt_correction_type multi-scan
_exptl_absorpt_process_details 'SADABS (Sheldrick, 2009)'
_exptl_crystal_colour colourless
_exptl_crystal_density_diffrn 1.435
_exptl_crystal_description block
_exptl_crystal_F_000 2712
_exptl_crystal_size_max 0.25
_exptl_crystal_size_mid 0.20
_exptl_crystal_size_min 0.12
_refine_diff_density_max 0.517
_refine_diff_density_min -0.543
_refine_diff_density_rms 0.064
_refine_ls_extinction_method none
_refine_ls_goodness_of_fit_ref 1.093
_refine_ls_hydrogen_treatment mixed
_refine_ls_matrix_type full
_refine_ls_number_parameters 726
_refine_ls_number_reflns 20286
_refine_ls_number_restraints 39
_refine_ls_restrained_S_all 1.094
_refine_ls_R_factor_all 0.0294
_refine_ls_R_factor_gt 0.0225
_refine_ls_shift/su_max 0.004
_refine_ls_shift/su_mean 0.000
_refine_ls_structure_factor_coef Fsqd
_refine_ls_weighting_details 'calc w=1/[\s^2^(Fo^2^)+(0.0235P)^2^+3.7766P] where P=(Fo^2^+2Fc^2^)/3'
_refine_ls_weighting_scheme calc
_refine_ls_wR_factor_gt 0.0552
_refine_ls_wR_factor_ref 0.0608
_reflns_number_gt 17793
_reflns_number_total 20286
_reflns_threshold_expression >2sigma(I)
_cod_data_source_file ja4064469_si_003.cif
_cod_data_source_block x12080
_cod_original_sg_symbol_H-M 'P 21/n'
_cod_database_code 4120390

loop_
_symmetry_equiv_pos_as_xyz
'x, y, z'
'-x+1/2, y+1/2, -z+1/2'
'-x, -y, -z'
'x-1/2, -y-1/2, z-1/2'

loop_
_atom_site_label
_atom_site_type_symbol
_atom_site_fract_x
_atom_site_fract_y
_atom_site_fract_z
_atom_site_U_iso_or_equiv
_atom_site_adp_type
_atom_site_occupancy
_atom_site_symmetry_multiplicity
_atom_site_calc_flag
_atom_site_refinement_flags
_atom_site_disorder_assembly
_atom_site_disorder_group
O3 O 0.43286(4) 0.14552(7) 0.73835(4) 0.01780(16) Uani 1 1 d D . .
H3 H 0.3998(7) 0.1688(13) 0.7341(8) 0.021 Uiso 1 1 d D . .
Pd1 Pd 0.497652(4) 0.192992(7) 0.678213(4) 0.01372(2) Uani 1 1 d . . .
P1 P 0.576820(14) 0.24699(2) 0.625435(13) 0.01475(5) Uani 1 1 d . . .
C1 C 0.56096(5) 0.27154(10) 0.54396(5) 0.0180(2) Uani 1 1 d . . .
H1 H 0.5245 0.3211 0.5402 0.022 Uiso 1 1 calc R . .
C2 C 0.61492(6) 0.32533(11) 0.51344(6) 0.0220(2) Uani 1 1 d . . .
H2A H 0.6284 0.3888 0.5362 0.026 Uiso 1 1 calc R . .
H2B H 0.6515 0.2774 0.5131 0.026 Uiso 1 1 calc R . .
C3 C 0.59285(7) 0.35540(12) 0.44885(6) 0.0281(3) Uani 1 1 d . . .
H3A H 0.5585 0.4077 0.4496 0.034 Uiso 1 1 calc R . .
H3B H 0.6284 0.3880 0.4292 0.034 Uiso 1 1 calc R . .
C4 C 0.56930(7) 0.26104(13) 0.41245(6) 0.0300(3) Uani 1 1 d . . .
H4A H 0.6050 0.2131 0.4070 0.036 Uiso 1 1 calc R . .
H4B H 0.5523 0.2844 0.3723 0.036 Uiso 1 1 calc R . .
C5 C 0.51784(7) 0.20260(13) 0.44358(6) 0.0280(3) Uani 1 1 d . . .
H5A H 0.4797 0.2471 0.4438 0.034 Uiso 1 1 calc R . .
H5B H 0.5063 0.1381 0.4208 0.034 Uiso 1 1 calc R . .
C6 C 0.53996(6) 0.17373(11) 0.50812(6) 0.0216(2) Uani 1 1 d . . .
H6A H 0.5756 0.1239 0.5078 0.026 Uiso 1 1 calc R . .
H6B H 0.5051 0.1391 0.5277 0.026 Uiso 1 1 calc R . .
C7 C 0.60869(5) 0.37181(9) 0.65606(6) 0.0181(2) Uani 1 1 d . . .
H7 H 0.6514 0.3831 0.6410 0.022 Uiso 1 1 calc R . .
C8 C 0.61529(6) 0.36997(10) 0.72506(6) 0.0205(2) Uani 1 1 d . . .
H8A H 0.5732 0.3601 0.7406 0.025 Uiso 1 1 calc R . .
H8B H 0.6423 0.3103 0.7388 0.025 Uiso 1 1 calc R . .
C9 C 0.64439(6) 0.47187(11) 0.74997(7) 0.0260(3) Uani 1 1 d . . .
H9A H 0.6468 0.4696 0.7944 0.031 Uiso 1 1 calc R . .
H9B H 0.6879 0.4787 0.7371 0.031 Uiso 1 1 calc R . .
C10 C 0.60572(7) 0.56666(11) 0.72830(7) 0.0290(3) Uani 1 1 d . . .
H10A H 0.6280 0.6314 0.7419 0.035 Uiso 1 1 calc R . .
H10B H 0.5643 0.5653 0.7461 0.035 Uiso 1 1 calc R . .
C11 C 0.59542(7) 0.56761(10) 0.66007(7) 0.0288(3) Uani 1 1 d . . .
H11A H 0.6364 0.5789 0.6424 0.035 Uiso 1 1 calc R . .
H11B H 0.5672 0.6264 0.6475 0.035 Uiso 1 1 calc R . .
C12 C 0.56629(6) 0.46497(10) 0.63617(6) 0.0230(2) Uani 1 1 d . . .
H12A H 0.5612 0.4675 0.5918 0.028 Uiso 1 1 calc R . .
H12B H 0.5240 0.4558 0.6515 0.028 Uiso 1 1 calc R . .
C21 C 0.63737(5) 0.14337(9) 0.62841(5) 0.01539(19) Uani 1 1 d . . .
C22 C 0.61012(6) 0.04477(10) 0.61534(5) 0.0188(2) Uani 1 1 d . . .
H22 H 0.5654 0.0386 0.6125 0.023 Uiso 1 1 calc R . .
C23 C 0.64621(6) -0.04356(10) 0.60647(6) 0.0205(2) Uani 1 1 d . . .
H23 H 0.6265 -0.1087 0.5970 0.025 Uiso 1 1 calc R . .
C24 C 0.71155(6) -0.03545(10) 0.61160(5) 0.0204(2) Uani 1 1 d . . .
H24 H 0.7370 -0.0943 0.6037 0.024 Uiso 1 1 calc R . .
C25 C 0.73933(6) 0.05897(10) 0.62836(5) 0.0183(2) Uani 1 1 d . . .
H25 H 0.7840 0.0629 0.6338 0.022 Uiso 1 1 calc R . .
C26 C 0.70367(5) 0.14905(9) 0.63759(5) 0.01495(19) Uani 1 1 d . . .
C31 C 0.74087(5) 0.24126(9) 0.66105(5) 0.0156(2) Uani 1 1 d . . .
C32 C 0.75335(5) 0.25297(10) 0.72316(5) 0.0176(2) Uani 1 1 d . . .
O1 O 0.72600(4) 0.17918(7) 0.75726(4) 0.02040(17) Uani 1 1 d . . .
C37 C 0.73305(7) 0.19155(11) 0.82096(6) 0.0242(3) Uani 1 1 d . . .
H37A H 0.7780 0.1939 0.8341 0.036 Uiso 1 1 calc R . .
H37B H 0.7132 0.1324 0.8402 0.036 Uiso 1 1 calc R . .
H37C H 0.7128 0.2568 0.8323 0.036 Uiso 1 1 calc R . .
C33 C 0.79119(6) 0.33427(11) 0.74664(6) 0.0216(2) Uani 1 1 d . . .
H33 H 0.7990 0.3420 0.7888 0.026 Uiso 1 1 calc R . .
C34 C 0.81734(6) 0.40384(11) 0.70768(6) 0.0229(2) Uani 1 1 d . . .
H34 H 0.8426 0.4600 0.7236 0.028 Uiso 1 1 calc R . .
C35 C 0.80740(6) 0.39310(10) 0.64599(6) 0.0213(2) Uani 1 1 d . . .
H35 H 0.8256 0.4411 0.6197 0.026 Uiso 1 1 calc R . .
C36 C 0.77007(5) 0.31040(10) 0.62314(5) 0.0175(2) Uani 1 1 d . . .
O2 O 0.75966(5) 0.28915(7) 0.56328(4) 0.02167(18) Uani 1 1 d . . .
C38 C 0.77770(7) 0.36688(11) 0.52218(6) 0.0249(3) Uani 1 1 d . . .
H38A H 0.7573 0.4333 0.5309 0.037 Uiso 1 1 calc R . .
H38B H 0.7646 0.3451 0.4811 0.037 Uiso 1 1 calc R . .
H38C H 0.8236 0.3758 0.5262 0.037 Uiso 1 1 calc R . .
C41 C 0.43209(5) 0.23281(10) 0.61430(5) 0.0170(2) Uani 1 1 d . . .
C42 C 0.41286(6) 0.33501(11) 0.59964(6) 0.0216(2) Uani 1 1 d . . .
H42 H 0.4319 0.3918 0.6215 0.026 Uiso 1 1 calc R . .
C43 C 0.36649(6) 0.35559(12) 0.55387(7) 0.0276(3) Uani 1 1 d . . .
H43 H 0.3546 0.4258 0.5449 0.033 Uiso 1 1 calc R . .
C44 C 0.33756(6) 0.27430(14) 0.52136(6) 0.0299(3) Uani 1 1 d . . .
H44 H 0.3067 0.2883 0.4896 0.036 Uiso 1 1 calc R . .
C45 C 0.35442(6) 0.17253(13) 0.53598(6) 0.0275(3) Uani 1 1 d . . .
H45 H 0.3342 0.1161 0.5146 0.033 Uiso 1 1 calc R . .
C46 C 0.40086(6) 0.15184(11) 0.58177(6) 0.0219(2) Uani 1 1 d . . .
H46 H 0.4116 0.0813 0.5912 0.026 Uiso 1 1 calc R . .
O6 O 0.55621(4) 0.13272(7) 0.75136(4) 0.01860(16) Uani 1 1 d D . .
H6 H 0.5918(7) 0.1509(14) 0.7568(8) 0.022 Uiso 1 1 d D . .
Pd2 Pd 0.496004(4) 0.198263(7) 0.810890(4) 0.01421(2) Uani 1 1 d . . .
P2 P 0.423329(13) 0.27222(2) 0.865007(13) 0.01466(5) Uani 1 1 d . . .
C51 C 0.44251(6) 0.30674(10) 0.94490(5) 0.0190(2) Uani 1 1 d . . .
H51 H 0.4780 0.3582 0.9452 0.023 Uiso 1 1 calc R . .
C52 C 0.38844(6) 0.36223(11) 0.97441(6) 0.0230(2) Uani 1 1 d . . .
H52A H 0.3742 0.4232 0.9497 0.028 Uiso 1 1 calc R . .
H52B H 0.3523 0.3137 0.9763 0.028 Uiso 1 1 calc R . .
C53 C 0.40983(7) 0.39917(13) 1.03805(7) 0.0315(3) Uani 1 1 d . . .
H53A H 0.4421 0.4545 1.0355 0.038 Uiso 1 1 calc R . .
H53B H 0.3733 0.4299 1.0570 0.038 Uiso 1 1 calc R . .
C54 C 0.43709(7) 0.31068(14) 1.07719(6) 0.0343(3) Uani 1 1 d . . .
H54A H 0.4033 0.2600 1.0847 0.041 Uiso 1 1 calc R . .
H54B H 0.4538 0.3391 1.1163 0.041 Uiso 1 1 calc R . .
C55 C 0.48981(7) 0.25506(16) 1.04693(6) 0.0351(3) Uani 1 1 d . . .
H55A H 0.5053 0.1954 1.0721 0.042 Uiso 1 1 calc R . .
H55B H 0.5255 0.3040 1.0431 0.042 Uiso 1 1 calc R . .
C56 C 0.46649(6) 0.21520(12) 0.98459(6) 0.0247(3) Uani 1 1 d . . .
H56A H 0.4320 0.1641 0.9884 0.030 Uiso 1 1 calc R . .
H56B H 0.5014 0.1794 0.9658 0.030 Uiso 1 1 calc R . .
C57 C 0.39501(5) 0.39697(9) 0.83083(5) 0.0173(2) Uani 1 1 d . . .
H57 H 0.3531 0.4138 0.8462 0.021 Uiso 1 1 calc R . .
C58 C 0.38675(6) 0.38875(10) 0.76206(6) 0.0197(2) Uani 1 1 d . . .
H58A H 0.4281 0.3732 0.7461 0.024 Uiso 1 1 calc R . .
H58B H 0.3577 0.3304 0.7508 0.024 Uiso 1 1 calc R . .
C59 C 0.36039(6) 0.49045(10) 0.73415(6) 0.0242(2) Uani 1 1 d . . .
H59A H 0.3565 0.4834 0.6899 0.029 Uiso 1 1 calc R . .
H59B H 0.3177 0.5032 0.7478 0.029 Uiso 1 1 calc R . .
C60 C 0.40295(7) 0.58334(11) 0.75157(7) 0.0306(3) Uani 1 1 d . . .
H60A H 0.4438 0.5753 0.7332 0.037 Uiso 1 1 calc R . .
H60B H 0.3829 0.6487 0.7360 0.037 Uiso 1 1 calc R . .
C61 C 0.41455(7) 0.59077(11) 0.81961(8) 0.0315(3) Uani 1 1 d . . .
H61A H 0.3744 0.6083 0.8373 0.038 Uiso 1 1 calc R . .
H61B H 0.4449 0.6479 0.8297 0.038 Uiso 1 1 calc R . .
C62 C 0.44050(6) 0.48831(10) 0.84705(7) 0.0238(2) Uani 1 1 d . . .
H62A H 0.4461 0.4955 0.8912 0.029 Uiso 1 1 calc R . .
H62B H 0.4823 0.4733 0.8319 0.029 Uiso 1 1 calc R . .
C71 C 0.35902(5) 0.17583(9) 0.86818(5) 0.01553(19) Uani 1 1 d . . .
C72 C 0.38304(6) 0.07846(10) 0.88824(5) 0.0197(2) Uani 1 1 d . . .
H72 H 0.4275 0.0697 0.8940 0.024 Uiso 1 1 calc R . .
C73 C 0.34420(6) -0.00521(10) 0.89990(6) 0.0219(2) Uani 1 1 d . . .
H73 H 0.3618 -0.0693 0.9147 0.026 Uiso 1 1 calc R . .
C74 C 0.27940(6) 0.00574(10) 0.88974(6) 0.0221(2) Uani 1 1 d . . .
H74 H 0.2520 -0.0503 0.8983 0.027 Uiso 1 1 calc R . .
C75 C 0.25499(6) 0.09904(10) 0.86699(5) 0.0191(2) Uani 1 1 d . . .
H75 H 0.2107 0.1049 0.8585 0.023 Uiso 1 1 calc R . .
C76 C 0.29338(5) 0.18538(9) 0.85605(5) 0.0157(2) Uani 1 1 d . . .
C81 C 0.25823(5) 0.27821(9) 0.83027(5) 0.0161(2) Uani 1 1 d . . .
C82 C 0.23153(5) 0.35152(10) 0.86739(5) 0.0182(2) Uani 1 1 d . . .
O4 O 0.24349(5) 0.33409(8) 0.92743(4) 0.02256(18) Uani 1 1 d . . .
C87 C 0.22654(7) 0.41402(11) 0.96769(6) 0.0276(3) Uani 1 1 d . . .
H87A H 0.2469 0.4798 0.9575 0.041 Uiso 1 1 calc R . .
H87B H 0.2404 0.3941 1.0089 0.041 Uiso 1 1 calc R . .
H87C H 0.1806 0.4232 0.9644 0.041 Uiso 1 1 calc R . .
C83 C 0.19452(6) 0.43379(10) 0.84360(6) 0.0224(2) Uani 1 1 d . . .
H83 H 0.1779 0.4846 0.8693 0.027 Uiso 1 1 calc R . .
C84 C 0.18235(6) 0.44017(11) 0.78191(6) 0.0243(2) Uani 1 1 d . . .
H84 H 0.1574 0.4962 0.7654 0.029 Uiso 1 1 calc R . .
C85 C 0.20588(6) 0.36625(11) 0.74387(6) 0.0228(2) Uani 1 1 d . . .
H85 H 0.1964 0.3706 0.7017 0.027 Uiso 1 1 calc R . .
C86 C 0.24364(6) 0.28545(10) 0.76830(5) 0.0185(2) Uani 1 1 d . . .
O5 O 0.26880(5) 0.20828(7) 0.73482(4) 0.02188(18) Uani 1 1 d . . .
C88 C 0.26156(7) 0.21915(12) 0.67094(6) 0.0264(3) Uani 1 1 d . . .
H88A H 0.2165 0.2216 0.6579 0.040 Uiso 1 1 calc R . .
H88B H 0.2812 0.1594 0.6521 0.040 Uiso 1 1 calc R . .
H88C H 0.2820 0.2839 0.6591 0.040 Uiso 1 1 calc R . .
C91 C 0.56500(5) 0.22192(10) 0.87375(5) 0.0187(2) Uani 1 1 d . . .
C92 C 0.58985(6) 0.31771(11) 0.89399(6) 0.0227(2) Uani 1 1 d . . .
H92 H 0.5740 0.3806 0.8760 0.027 Uiso 1 1 calc R . .
C93 C 0.63768(6) 0.32295(13) 0.94034(7) 0.0300(3) Uani 1 1 d . . .
H93 H 0.6539 0.3890 0.9533 0.036 Uiso 1 1 calc R . .
C94 C 0.66149(7) 0.23230(15) 0.96744(7) 0.0333(3) Uani 1 1 d . . .
H94 H 0.6930 0.2360 0.9997 0.040 Uiso 1 1 calc R . .
C95 C 0.63881(7) 0.13651(13) 0.94696(6) 0.0308(3) Uani 1 1 d . . .
H95 H 0.6555 0.0740 0.9648 0.037 Uiso 1 1 calc R . .
C96 C 0.59172(6) 0.13084(11) 0.90045(6) 0.0239(2) Uani 1 1 d . . .
H96 H 0.5773 0.0643 0.8864 0.029 Uiso 1 1 calc R . .
C1S C 0.4893(6) 0.9086(8) 0.7409(4) 0.0296(12) Uani 0.615(18) 1 d PDU A 1
H1S1 H 0.4476 0.9051 0.7183 0.036 Uiso 0.615(18) 1 calc PR A 1
H1S2 H 0.5077 0.9786 0.7345 0.036 Uiso 0.615(18) 1 calc PR A 1
Cl1 Cl 0.53908(8) 0.81148(18) 0.71579(11) 0.0315(5) Uani 0.615(18) 1 d PDU A 1
Cl2 Cl 0.4809(4) 0.8877(3) 0.81835(19) 0.0751(8) Uani 0.615(18) 1 d PDU A 1
C1T C 0.4935(11) 0.9217(13) 0.7432(7) 0.0296(12) Uani 0.385(18) 1 d PDU A 2
H1T1 H 0.4567 0.9389 0.7153 0.036 Uiso 0.385(18) 1 calc PR A 2
H1T2 H 0.5207 0.9847 0.7471 0.036 Uiso 0.385(18) 1 calc PR A 2
Cl1A Cl 0.5359(2) 0.8206(5) 0.7128(2) 0.0580(13) Uani 0.385(18) 1 d PDU A 2
Cl2A Cl 0.46686(16) 0.8905(3) 0.81387(14) 0.0332(9) Uani 0.385(18) 1 d PDU A 2

loop_
_atom_site_aniso_label
_atom_site_aniso_U_11
_atom_site_aniso_U_22
_atom_site_aniso_U_33
_atom_site_aniso_U_23
_atom_site_aniso_U_13
_atom_site_aniso_U_12
O3 0.0177(4) 0.0178(4) 0.0182(4) 0.0003(3) 0.0036(3) -0.0006(3)
Pd1 0.01303(4) 0.01330(4) 0.01493(4) -0.00037(3) 0.00164(3) -0.00036(3)
P1 0.01301(12) 0.01450(12) 0.01675(13) 0.00020(10) 0.00123(10) -0.00022(10)
C1 0.0146(5) 0.0209(5) 0.0186(5) 0.0032(4) 0.0020(4) -0.0008(4)
C2 0.0190(5) 0.0250(6) 0.0225(6) 0.0044(5) 0.0042(4) -0.0025(4)
C3 0.0273(6) 0.0340(7) 0.0235(6) 0.0095(5) 0.0056(5) -0.0031(5)
C4 0.0285(7) 0.0430(8) 0.0189(6) 0.0045(6) 0.0037(5) -0.0038(6)
C5 0.0248(6) 0.0397(8) 0.0191(6) 0.0018(5) -0.0004(5) -0.0055(5)
C6 0.0203(5) 0.0264(6) 0.0180(5) 0.0012(4) 0.0015(4) -0.0038(5)
C7 0.0143(5) 0.0149(5) 0.0248(6) -0.0005(4) 0.0003(4) 0.0001(4)
C8 0.0180(5) 0.0188(5) 0.0243(6) -0.0030(4) -0.0016(4) -0.0006(4)
C9 0.0216(6) 0.0213(6) 0.0339(7) -0.0059(5) -0.0064(5) -0.0016(5)
C10 0.0235(6) 0.0187(6) 0.0437(8) -0.0089(5) -0.0050(6) -0.0001(5)
C11 0.0264(6) 0.0149(5) 0.0443(8) -0.0010(5) -0.0039(6) 0.0002(5)
C12 0.0200(5) 0.0163(5) 0.0320(7) -0.0004(5) -0.0026(5) 0.0020(4)
C21 0.0163(5) 0.0145(5) 0.0155(5) 0.0001(4) 0.0018(4) 0.0007(4)
C22 0.0194(5) 0.0177(5) 0.0192(5) -0.0011(4) 0.0007(4) -0.0016(4)
C23 0.0265(6) 0.0154(5) 0.0196(5) -0.0014(4) 0.0023(4) 0.0005(4)
C24 0.0260(6) 0.0178(5) 0.0179(5) 0.0011(4) 0.0041(4) 0.0059(4)
C25 0.0189(5) 0.0199(5) 0.0163(5) 0.0030(4) 0.0017(4) 0.0042(4)
C26 0.0156(5) 0.0169(5) 0.0125(4) 0.0015(4) 0.0014(4) 0.0006(4)
C31 0.0130(4) 0.0175(5) 0.0162(5) 0.0003(4) 0.0001(4) 0.0010(4)
C32 0.0159(5) 0.0208(5) 0.0160(5) 0.0010(4) 0.0006(4) 0.0022(4)
O1 0.0249(4) 0.0231(4) 0.0132(4) 0.0018(3) 0.0013(3) -0.0007(3)
C37 0.0271(6) 0.0317(7) 0.0139(5) 0.0008(5) 0.0018(4) 0.0024(5)
C33 0.0199(5) 0.0255(6) 0.0189(5) -0.0037(5) -0.0022(4) -0.0002(5)
C34 0.0194(5) 0.0231(6) 0.0257(6) -0.0024(5) -0.0025(4) -0.0026(4)
C35 0.0185(5) 0.0216(6) 0.0237(6) 0.0011(4) 0.0010(4) -0.0035(4)
C36 0.0151(5) 0.0205(5) 0.0170(5) 0.0011(4) 0.0009(4) 0.0003(4)
O2 0.0261(4) 0.0235(4) 0.0155(4) 0.0028(3) 0.0020(3) -0.0071(4)
C38 0.0308(6) 0.0250(6) 0.0192(6) 0.0049(5) 0.0045(5) -0.0054(5)
C41 0.0131(5) 0.0209(5) 0.0171(5) -0.0003(4) 0.0023(4) -0.0020(4)
C42 0.0154(5) 0.0228(6) 0.0262(6) 0.0004(5) -0.0005(4) -0.0009(4)
C43 0.0176(5) 0.0325(7) 0.0322(7) 0.0091(6) -0.0014(5) 0.0009(5)
C44 0.0185(6) 0.0474(9) 0.0231(6) 0.0059(6) -0.0035(5) -0.0055(6)
C45 0.0223(6) 0.0392(8) 0.0209(6) -0.0044(5) 0.0012(5) -0.0117(5)
C46 0.0198(5) 0.0249(6) 0.0210(6) -0.0028(5) 0.0025(4) -0.0060(5)
O6 0.0186(4) 0.0193(4) 0.0181(4) 0.0002(3) 0.0027(3) 0.0028(3)
Pd2 0.01369(4) 0.01426(4) 0.01474(4) 0.00016(3) 0.00138(3) 0.00184(3)
P2 0.01321(12) 0.01516(13) 0.01553(12) -0.00080(10) 0.00057(9) 0.00111(10)
C51 0.0155(5) 0.0236(6) 0.0178(5) -0.0043(4) 0.0009(4) 0.0004(4)
C52 0.0192(5) 0.0265(6) 0.0236(6) -0.0075(5) 0.0032(4) 0.0007(5)
C53 0.0294(7) 0.0385(8) 0.0273(7) -0.0160(6) 0.0066(5) -0.0041(6)
C54 0.0300(7) 0.0542(10) 0.0188(6) -0.0100(6) 0.0025(5) -0.0031(7)
C55 0.0270(7) 0.0598(11) 0.0180(6) -0.0030(6) -0.0019(5) 0.0038(7)
C56 0.0235(6) 0.0339(7) 0.0164(5) 0.0003(5) 0.0004(4) 0.0065(5)
C57 0.0139(5) 0.0156(5) 0.0223(5) -0.0011(4) 0.0005(4) 0.0006(4)
C58 0.0181(5) 0.0191(5) 0.0218(5) 0.0027(4) 0.0002(4) 0.0029(4)
C59 0.0203(6) 0.0218(6) 0.0299(6) 0.0065(5) -0.0016(5) 0.0042(5)
C60 0.0230(6) 0.0223(6) 0.0456(8) 0.0123(6) -0.0028(6) 0.0007(5)
C61 0.0279(7) 0.0158(6) 0.0493(9) 0.0019(6) -0.0079(6) -0.0017(5)
C62 0.0196(5) 0.0179(5) 0.0333(7) 0.0017(5) -0.0036(5) -0.0021(4)
C71 0.0170(5) 0.0157(5) 0.0139(5) -0.0009(4) 0.0018(4) -0.0005(4)
C72 0.0222(5) 0.0190(5) 0.0177(5) 0.0010(4) 0.0006(4) 0.0023(4)
C73 0.0315(6) 0.0157(5) 0.0188(5) 0.0011(4) 0.0038(5) 0.0005(5)
C74 0.0306(6) 0.0182(5) 0.0181(5) -0.0025(4) 0.0060(5) -0.0056(5)
C75 0.0198(5) 0.0206(5) 0.0171(5) -0.0042(4) 0.0028(4) -0.0045(4)
C76 0.0173(5) 0.0170(5) 0.0128(4) -0.0027(4) 0.0017(4) -0.0005(4)
C81 0.0143(5) 0.0175(5) 0.0165(5) -0.0006(4) 0.0007(4) -0.0011(4)
C82 0.0152(5) 0.0195(5) 0.0199(5) -0.0009(4) 0.0020(4) -0.0004(4)
O4 0.0268(4) 0.0235(4) 0.0175(4) -0.0051(3) 0.0027(3) 0.0065(4)
C87 0.0315(7) 0.0268(7) 0.0251(6) -0.0082(5) 0.0061(5) 0.0048(5)
C83 0.0183(5) 0.0200(6) 0.0293(6) 0.0006(5) 0.0048(5) 0.0026(4)
C84 0.0187(5) 0.0230(6) 0.0313(7) 0.0065(5) 0.0018(5) 0.0032(5)
C85 0.0204(5) 0.0268(6) 0.0210(6) 0.0054(5) -0.0006(4) -0.0002(5)
C86 0.0169(5) 0.0202(5) 0.0183(5) 0.0003(4) 0.0007(4) -0.0023(4)
O5 0.0283(5) 0.0225(4) 0.0148(4) -0.0010(3) 0.0012(3) 0.0013(4)
C88 0.0334(7) 0.0303(7) 0.0152(5) -0.0008(5) 0.0006(5) -0.0019(5)
C91 0.0147(5) 0.0245(6) 0.0172(5) -0.0001(4) 0.0021(4) 0.0042(4)
C92 0.0161(5) 0.0271(6) 0.0249(6) -0.0016(5) 0.0003(4) 0.0021(4)
C93 0.0179(6) 0.0424(8) 0.0292(7) -0.0092(6) -0.0016(5) 0.0004(5)
C94 0.0193(6) 0.0567(10) 0.0233(6) -0.0054(6) -0.0035(5) 0.0117(6)
C95 0.0268(6) 0.0436(8) 0.0220(6) 0.0028(6) 0.0010(5) 0.0173(6)
C96 0.0227(6) 0.0281(6) 0.0209(6) 0.0026(5) 0.0023(4) 0.0096(5)
C1S 0.0397(17) 0.017(2) 0.0332(10) 0.0038(12) 0.0094(11) 0.0081(19)
Cl1 0.0222(7) 0.0258(7) 0.0454(8) -0.0155(4) -0.0054(4) 0.0075(3)
Cl2 0.129(2) 0.0461(8) 0.0571(12) 0.0104(8) 0.0547(12) 0.0120(13)
C1T 0.0397(17) 0.017(2) 0.0332(10) 0.0038(12) 0.0094(11) 0.0081(19)
Cl1A 0.075(3) 0.062(2) 0.0374(13) -0.0137(11) 0.0058(12) 0.0224(14)
Cl2A 0.0458(16) 0.0347(9) 0.0199(10) 0.0037(5) 0.0073(10) 0.0068(6)

loop_
_atom_type_symbol
_atom_type_description
_atom_type_scat_dispersion_real
_atom_type_scat_dispersion_imag
_atom_type_scat_source
C C 0.0033 0.0016 'International Tables Vol C Tables 4.2.6.8 and 6.1.1.4'
H H 0.0000 0.0000 'International Tables Vol C Tables 4.2.6.8 and 6.1.1.4'
O O 0.0106 0.0060 'International Tables Vol C Tables 4.2.6.8 and 6.1.1.4'
P P 0.1023 0.0942 'International Tables Vol C Tables 4.2.6.8 and 6.1.1.4'
Cl Cl 0.1484 0.1585 'International Tables Vol C Tables 4.2.6.8 and 6.1.1.4'
Pd Pd -0.9988 1.0072 'International Tables Vol C Tables 4.2.6.8 and 6.1.1.4'

loop_
_geom_angle_atom_site_label_1
_geom_angle_atom_site_label_2
_geom_angle_atom_site_label_3
_geom_angle
Pd1 O3 Pd2 89.40(3)
Pd1 O3 H3 116.8(13)
Pd2 O3 H3 119.7(13)
C41 Pd1 O3 94.41(4)
C41 Pd1 O6 170.41(4)
O3 Pd1 O6 77.03(4)
C41 Pd1 P1 93.26(3)
O3 Pd1 P1 171.67(3)
O6 Pd1 P1 95.54(3)
C41 Pd1 Pd2 130.88(3)
O3 Pd1 Pd2 46.12(2)
O6 Pd1 Pd2 44.61(2)
P1 Pd1 Pd2 125.676(9)
C21 P1 C7 111.78(5)
C21 P1 C1 103.61(5)
C7 P1 C1 104.72(6)
C21 P1 Pd1 107.94(4)
C7 P1 Pd1 110.01(4)
C1 P1 Pd1 118.66(4)
C6 C1 C2 109.39(10)
C6 C1 P1 113.61(8)
C2 C1 P1 114.93(8)
C6 C1 H1 106.1
C2 C1 H1 106.1
P1 C1 H1 106.1
C3 C2 C1 109.96(11)
C3 C2 H2A 109.7
C1 C2 H2A 109.7
C3 C2 H2B 109.7
C1 C2 H2B 109.7
H2A C2 H2B 108.2
C4 C3 C2 111.81(12)
C4 C3 H3A 109.3
C2 C3 H3A 109.3
C4 C3 H3B 109.3
C2 C3 H3B 109.3
H3A C3 H3B 107.9
C3 C4 C5 111.29(12)
C3 C4 H4A 109.4
C5 C4 H4A 109.4
C3 C4 H4B 109.4
C5 C4 H4B 109.4
H4A C4 H4B 108.0
C6 C5 C4 111.35(11)
C6 C5 H5A 109.4
C4 C5 H5A 109.4
C6 C5 H5B 109.4
C4 C5 H5B 109.4
H5A C5 H5B 108.0
C5 C6 C1 110.73(11)
C5 C6 H6A 109.5
C1 C6 H6A 109.5
C5 C6 H6B 109.5
C1 C6 H6B 109.5
H6A C6 H6B 108.1
C8 C7 C12 108.15(10)
C8 C7 P1 111.32(8)
C12 C7 P1 111.71(8)
C8 C7 H7 108.5
C12 C7 H7 108.5
P1 C7 H7 108.5
C9 C8 C7 110.95(11)
C9 C8 H8A 109.4
C7 C8 H8A 109.4
C9 C8 H8B 109.4
C7 C8 H8B 109.4
H8A C8 H8B 108.0
C10 C9 C8 111.51(11)
C10 C9 H9A 109.3
C8 C9 H9A 109.3
C10 C9 H9B 109.3
C8 C9 H9B 109.3
H9A C9 H9B 108.0
C9 C10 C11 111.13(12)
C9 C10 H10A 109.4
C11 C10 H10A 109.4
C9 C10 H10B 109.4
C11 C10 H10B 109.4
H10A C10 H10B 108.0
C10 C11 C12 111.60(12)
C10 C11 H11A 109.3
C12 C11 H11A 109.3
C10 C11 H11B 109.3
C12 C11 H11B 109.3
H11A C11 H11B 108.0
C11 C12 C7 110.40(10)
C11 C12 H12A 109.6
C7 C12 H12A 109.6
C11 C12 H12B 109.6
C7 C12 H12B 109.6
H12A C12 H12B 108.1
C22 C21 C26 117.87(10)
C22 C21 P1 111.11(8)
C26 C21 P1 130.89(9)
C23 C22 C21 122.36(11)
C23 C22 H22 118.8
C21 C22 H22 118.8
C22 C23 C24 119.11(12)
C22 C23 H23 120.4
C24 C23 H23 120.4
C25 C24 C23 119.49(11)
C25 C24 H24 120.3
C23 C24 H24 120.3
C24 C25 C26 122.16(11)
C24 C25 H25 118.9
C26 C25 H25 118.9
C25 C26 C21 118.72(11)
C25 C26 C31 114.98(10)
C21 C26 C31 126.14(10)
C36 C31 C32 118.07(11)
C36 C31 C26 122.16(10)
C32 C31 C26 119.36(10)
O1 C32 C33 124.13(11)
O1 C32 C31 114.79(11)
C33 C32 C31 121.08(11)
C32 O1 C37 117.35(10)
O1 C37 H37A 109.5
O1 C37 H37B 109.5
H37A C37 H37B 109.5
O1 C37 H37C 109.5
H37A C37 H37C 109.5
H37B C37 H37C 109.5
C34 C33 C32 119.18(12)
C34 C33 H33 120.4
C32 C33 H33 120.4
C35 C34 C33 121.35(12)
C35 C34 H34 119.3
C33 C34 H34 119.3
C34 C35 C36 118.78(12)
C34 C35 H35 120.6
C36 C35 H35 120.6
O2 C36 C35 123.84(11)
O2 C36 C31 114.73(10)
C35 C36 C31 121.42(11)
C36 O2 C38 117.36(10)
O2 C38 H38A 109.5
O2 C38 H38B 109.5
H38A C38 H38B 109.5
O2 C38 H38C 109.5
H38A C38 H38C 109.5
H38B C38 H38C 109.5
C42 C41 C46 116.56(11)
C42 C41 Pd1 125.76(9)
C46 C41 Pd1 117.66(9)
C43 C42 C41 121.80(13)
C43 C42 H42 119.1
C41 C42 H42 119.1
C44 C43 C42 120.46(14)
C44 C43 H43 119.8
C42 C43 H43 119.8
C45 C44 C43 118.94(13)
C45 C44 H44 120.5
C43 C44 H44 120.5
C44 C45 C46 120.63(13)
C44 C45 H45 119.7
C46 C45 H45 119.7
C45 C46 C41 121.57(13)
C45 C46 H46 119.2
C41 C46 H46 119.2
Pd2 O6 Pd1 89.59(3)
Pd2 O6 H6 113.9(13)
Pd1 O6 H6 120.8(13)
C91 Pd2 O6 93.30(4)
C91 Pd2 O3 168.20(4)
O6 Pd2 O3 76.69(4)
C91 Pd2 P2 93.23(3)
O6 Pd2 P2 173.03(3)
O3 Pd2 P2 97.08(3)
C91 Pd2 Pd1 130.69(3)
O6 Pd2 Pd1 45.80(2)
O3 Pd2 Pd1 44.49(2)
P2 Pd2 Pd1 127.338(9)
C71 P2 C57 111.82(5)
C71 P2 C51 103.61(5)
C57 P2 C51 103.59(6)
C71 P2 Pd2 106.20(4)
C57 P2 Pd2 110.99(4)
C51 P2 Pd2 120.48(4)
C56 C51 C52 109.40(11)
C56 C51 P2 114.60(9)
C52 C51 P2 113.69(9)
C56 C51 H51 106.2
C52 C51 H51 106.2
P2 C51 H51 106.2
C53 C52 C51 110.94(11)
C53 C52 H52A 109.5
C51 C52 H52A 109.5
C53 C52 H52B 109.5
C51 C52 H52B 109.5
H52A C52 H52B 108.0
C54 C53 C52 112.31(12)
C54 C53 H53A 109.1
C52 C53 H53A 109.1
C54 C53 H53B 109.1
C52 C53 H53B 109.1
H53A C53 H53B 107.9
C53 C54 C55 110.74(13)
C53 C54 H54A 109.5
C55 C54 H54A 109.5
C53 C54 H54B 109.5
C55 C54 H54B 109.5
H54A C54 H54B 108.1
C54 C55 C56 110.96(12)
C54 C55 H55A 109.4
C56 C55 H55A 109.4
C54 C55 H55B 109.4
C56 C55 H55B 109.4
H55A C55 H55B 108.0
C55 C56 C51 110.17(12)
C55 C56 H56A 109.6
C51 C56 H56A 109.6
C55 C56 H56B 109.6
C51 C56 H56B 109.6
H56A C56 H56B 108.1
C58 C57 C62 108.20(10)
C58 C57 P2 111.37(8)
C62 C57 P2 112.06(8)
C58 C57 H57 108.4
C62 C57 H57 108.4
P2 C57 H57 108.4
C59 C58 C57 111.21(11)
C59 C58 H58A 109.4
C57 C58 H58A 109.4
C59 C58 H58B 109.4
C57 C58 H58B 109.4
H58A C58 H58B 108.0
C60 C59 C58 111.34(11)
C60 C59 H59A 109.4
C58 C59 H59A 109.4
C60 C59 H59B 109.4
C58 C59 H59B 109.4
H59A C59 H59B 108.0
C61 C60 C59 110.72(12)
C61 C60 H60A 109.5
C59 C60 H60A 109.5
C61 C60 H60B 109.5
C59 C60 H60B 109.5
H60A C60 H60B 108.1
C60 C61 C62 111.95(12)
C60 C61 H61A 109.2
C62 C61 H61A 109.2
C60 C61 H61B 109.2
C62 C61 H61B 109.2
H61A C61 H61B 107.9
C61 C62 C57 110.58(10)
C61 C62 H62A 109.5
C57 C62 H62A 109.5
C61 C62 H62B 109.5
C57 C62 H62B 109.5
H62A C62 H62B 108.1
C76 C71 C72 118.07(11)
C76 C71 P2 131.38(9)
C72 C71 P2 110.52(9)
C73 C72 C71 122.37(12)
C73 C72 H72 118.8
C71 C72 H72 118.8
C74 C73 C72 119.22(12)
C74 C73 H73 120.4
C72 C73 H73 120.4
C75 C74 C73 119.32(12)
C75 C74 H74 120.3
C73 C74 H74 120.3
C74 C75 C76 122.33(12)
C74 C75 H75 118.8
C76 C75 H75 118.8
C75 C76 C71 118.55(11)
C75 C76 C81 114.25(10)
C71 C76 C81 127.17(10)
C82 C81 C86 118.12(11)
C82 C81 C76 121.06(10)
C86 C81 C76 120.20(10)
O4 C82 C83 123.91(11)
O4 C82 C81 114.69(11)
C83 C82 C81 121.38(11)
C82 O4 C87 117.72(11)
O4 C87 H87A 109.5
O4 C87 H87B 109.5
H87A C87 H87B 109.5
O4 C87 H87C 109.5
H87A C87 H87C 109.5
H87B C87 H87C 109.5
C84 C83 C82 118.91(12)
C84 C83 H83 120.5
C82 C83 H83 120.5
C83 C84 C85 121.24(12)
C83 C84 H84 119.4
C85 C84 H84 119.4
C84 C85 C86 119.12(12)
C84 C85 H85 120.4
C86 C85 H85 120.4
O5 C86 C85 123.75(11)
O5 C86 C81 115.13(11)
C85 C86 C81 121.12(12)
C86 O5 C88 117.12(10)
O5 C88 H88A 109.5
O5 C88 H88B 109.5
H88A C88 H88B 109.5
O5 C88 H88C 109.5
H88A C88 H88C 109.5
H88B C88 H88C 109.5
C92 C91 C96 117.13(12)
C92 C91 Pd2 127.42(10)
C96 C91 Pd2 115.45(10)
C91 C92 C93 121.29(13)
C91 C92 H92 119.4
C93 C92 H92 119.4
C94 C93 C92 120.42(15)
C94 C93 H93 119.8
C92 C93 H93 119.8
C95 C94 C93 119.22(13)
C95 C94 H94 120.4
C93 C94 H94 120.4
C94 C95 C96 120.57(14)
C94 C95 H95 119.7
C96 C95 H95 119.7
C95 C96 C91 121.29(14)
C95 C96 H96 119.4
C91 C96 H96 119.4
Cl1 C1S Cl2 108.1(5)
Cl1 C1S H1S1 110.1
Cl2 C1S H1S1 110.1
Cl1 C1S H1S2 110.1
Cl2 C1S H1S2 110.1
H1S1 C1S H1S2 108.4
Cl1A C1T Cl2A 112.9(8)
Cl1A C1T H1T1 109.0
Cl2A C1T H1T1 109.0
Cl1A C1T H1T2 109.0
Cl2A C1T H1T2 109.0
H1T1 C1T H1T2 107.8

loop_
_geom_bond_atom_site_label_1
_geom_bond_atom_site_label_2
_geom_bond_distance
O3 Pd1 2.0795(9)
O3 Pd2 2.1388(9)
O3 H3 0.763(13)
Pd1 C41 1.9894(12)
Pd1 O6 2.1275(9)
Pd1 P1 2.2293(3)
Pd1 Pd2 2.9674(2)
P1 C21 1.8441(12)
P1 C7 1.8462(12)
P1 C1 1.8545(12)
C1 C6 1.5343(18)
C1 C2 1.5362(17)
C1 H1 1.0000
C2 C3 1.5345(19)
C2 H2A 0.9900
C2 H2B 0.9900
C3 C4 1.520(2)
C3 H3A 0.9900
C3 H3B 0.9900
C4 C5 1.531(2)
C4 H4A 0.9900
C4 H4B 0.9900
C5 C6 1.5300(18)
C5 H5A 0.9900
C5 H5B 0.9900
C6 H6A 0.9900
C6 H6B 0.9900
C7 C8 1.5383(18)
C7 C12 1.5398(17)
C7 H7 1.0000
C8 C9 1.5299(18)
C8 H8A 0.9900
C8 H8B 0.9900
C9 C10 1.524(2)
C9 H9A 0.9900
C9 H9B 0.9900
C10 C11 1.525(2)
C10 H10A 0.9900
C10 H10B 0.9900
C11 C12 1.5311(18)
C11 H11A 0.9900
C11 H11B 0.9900
C12 H12A 0.9900
C12 H12B 0.9900
C21 C22 1.4093(16)
C21 C26 1.4103(15)
C22 C23 1.3868(17)
C22 H22 0.9500
C23 C24 1.3881(18)
C23 H23 0.9500
C24 C25 1.3837(18)
C24 H24 0.9500
C25 C26 1.4016(16)
C25 H25 0.9500
C26 C31 1.4937(16)
C31 C36 1.3990(16)
C31 C32 1.4023(16)
C32 O1 1.3673(15)
C32 C33 1.3937(17)
O1 C37 1.4292(15)
C37 H37A 0.9800
C37 H37B 0.9800
C37 H37C 0.9800
C33 C34 1.3874(19)
C33 H33 0.9500
C34 C35 1.3864(18)
C34 H34 0.9500
C35 C36 1.3966(17)
C35 H35 0.9500
C36 O2 1.3673(15)
O2 C38 1.4237(15)
C38 H38A 0.9800
C38 H38B 0.9800
C38 H38C 0.9800
C41 C42 1.4010(18)
C41 C46 1.4044(17)
C42 C43 1.3940(18)
C42 H42 0.9500
C43 C44 1.387(2)
C43 H43 0.9500
C44 C45 1.383(2)
C44 H44 0.9500
C45 C46 1.3956(19)
C45 H45 0.9500
C46 H46 0.9500
O6 Pd2 2.0839(9)
O6 H6 0.792(13)
Pd2 C91 1.9806(12)
Pd2 P2 2.2357(3)
P2 C71 1.8446(12)
P2 C57 1.8505(12)
P2 C51 1.8560(12)
C51 C56 1.5336(19)
C51 C52 1.5370(17)
C51 H51 1.0000
C52 C53 1.5364(19)
C52 H52A 0.9900
C52 H52B 0.9900
C53 C54 1.520(2)
C53 H53A 0.9900
C53 H53B 0.9900
C54 C55 1.524(2)
C54 H54A 0.9900
C54 H54B 0.9900
C55 C56 1.5322(19)
C55 H55A 0.9900
C55 H55B 0.9900
C56 H56A 0.9900
C56 H56B 0.9900
C57 C58 1.5376(17)
C57 C62 1.5425(17)
C57 H57 1.0000
C58 C59 1.5311(17)
C58 H58A 0.9900
C58 H58B 0.9900
C59 C60 1.526(2)
C59 H59A 0.9900
C59 H59B 0.9900
C60 C61 1.526(2)
C60 H60A 0.9900
C60 H60B 0.9900
C61 C62 1.5324(19)
C61 H61A 0.9900
C61 H61B 0.9900
C62 H62A 0.9900
C62 H62B 0.9900
C71 C76 1.4064(16)
C71 C72 1.4069(16)
C72 C73 1.3866(18)
C72 H72 0.9500
C73 C74 1.3859(19)
C73 H73 0.9500
C74 C75 1.3832(18)
C74 H74 0.9500
C75 C76 1.4039(16)
C75 H75 0.9500
C76 C81 1.4959(16)
C81 C82 1.3976(16)
C81 C86 1.4005(16)
C82 O4 1.3660(15)
C82 C83 1.3957(17)
O4 C87 1.4242(15)
C87 H87A 0.9800
C87 H87B 0.9800
C87 H87C 0.9800
C83 C84 1.3868(19)
C83 H83 0.9500
C84 C85 1.3872(19)
C84 H84 0.9500
C85 C86 1.3953(18)
C85 H85 0.9500
C86 O5 1.3690(15)
O5 C88 1.4314(15)
C88 H88A 0.9800
C88 H88B 0.9800
C88 H88C 0.9800
C91 C92 1.3962(19)
C91 C96 1.4094(18)
C92 C93 1.4005(19)
C92 H92 0.9500
C93 C94 1.387(2)
C93 H93 0.9500
C94 C95 1.382(2)
C94 H94 0.9500
C95 C96 1.3926(19)
C95 H95 0.9500
C96 H96 0.9500
C1S Cl1 1.749(7)
C1S Cl2 1.773(8)
C1S H1S1 0.9900
C1S H1S2 0.9900
C1T Cl1A 1.739(11)
C1T Cl2A 1.761(12)
C1T H1T1 0.9900
C1T H1T2 0.9900
